data_4122147
loop_
_publ_author_name
'Langseth, Eirin'
'Nova, Ainara'
'Tr\%aseth, Eline Aa'
'Rise, Frode'
'Oien, Sigurd'
'Heyn, Richard H.'
'Tilset, Mats'

_publ_section_title
;
 A Gold Exchange: A Mechanistic Study of a Reversible, Formal Ethylene
 Insertion into a Gold(III)-Oxygen Bond.
;
_journal_issue 28
_journal_name_full 'Journal of the American Chemical Society'
_journal_page_first 10104
_journal_page_last 10115
_journal_paper_doi 10.1021/ja504554u
_journal_volume 136
_journal_year 2014
_chemical_formula_sum 'C18 H16 Au Cl0 F6 N O3'
_chemical_formula_weight 605.28
_chemical_name_common (tpy)Au(CH2CH2OCH2CF3)(OCOCF3)
_chemical_name_systematic
;
 [2-(4-tolyl)pyridine](2-trifluoroethoxyethyl)(trifluoroacetato)gold(III)
;
_space_group_crystal_system monoclinic
_space_group_IT_number 15
_space_group_name_Hall '-C 2yc'
_space_group_name_H-M_alt 'C 1 2/c 1'
_symmetry_space_group_name_Hall '-C 2yc'
_symmetry_space_group_name_H-M 'C 1 2/c 1'
_atom_sites_solution_hydrogens geom
_audit_creation_method SHELXL-2013
_cell_angle_alpha 90
_cell_angle_beta 105.4090(10)
_cell_angle_gamma 90
_cell_formula_units_Z 8
_cell_length_a 26.5569(12)
_cell_length_b 4.8312(2)
_cell_length_c 30.7819(13)
_cell_measurement_temperature 100(2)
_cell_volume 3807.4(3)
_computing_cell_refinement 'APEX2 v2013.6--2 (Bruker AXS)'
_computing_data_collection 'APEX2 v2013.6--2 (Bruker AXS)'
_computing_data_reduction 'SAINT V8.32B (Bruker AXS Inc., 2013)'
_computing_molecular_graphics 'Diamond v3.2i (Brandenburg, 2012)'
_computing_publication_material 'enCIFer v1.4 (CCDC, 2011)'
_computing_structure_refinement 'SHELXL-2013 (Sheldrick, 2013)'
_computing_structure_solution 'APEX2 v2013.6--2 (Bruker AXS)'
_diffrn_ambient_temperature 100(2)
_diffrn_detector_area_resol_mean 10.4167
_diffrn_measured_fraction_theta_full 0.999
_diffrn_measured_fraction_theta_max 0.999
_diffrn_measurement_device_type 'fixed-chi goniometer'
_diffrn_measurement_method 'profile data from \f and \w scans'
_diffrn_radiation_type MoK\a
_diffrn_radiation_wavelength 0.71073
_diffrn_reflns_av_R_equivalents 0.0383
_diffrn_reflns_av_unetI/netI 0.0321
_diffrn_reflns_Laue_measured_fraction_full 0.999
_diffrn_reflns_Laue_measured_fraction_max 0.999
_diffrn_reflns_limit_h_max 31
_diffrn_reflns_limit_h_min -34
_diffrn_reflns_limit_k_max 6
_diffrn_reflns_limit_k_min -6
_diffrn_reflns_limit_l_max 39
_diffrn_reflns_limit_l_min -36
_diffrn_reflns_number 21387
_diffrn_reflns_point_group_measured_fraction_full 0.999
_diffrn_reflns_point_group_measured_fraction_max 0.999
_diffrn_reflns_theta_full 25.242
_diffrn_reflns_theta_max 27.098
_diffrn_reflns_theta_min 2.361
_diffrn_source 'sealed X-ray tube'
_exptl_absorpt_coefficient_mu 7.804
_exptl_absorpt_correction_type multi-scan
_exptl_absorpt_process_details 'SADABS V2012/1 (Bruker AXS Inc.)'
_exptl_crystal_colour colourless
_exptl_crystal_density_diffrn 2.112
_exptl_crystal_description prism
_exptl_crystal_F_000 2304
_exptl_crystal_size_max 0.346
_exptl_crystal_size_mid 0.244
_exptl_crystal_size_min 0.068
_exptl_transmission_factor_max 0.7457
_exptl_transmission_factor_min 0.4588
_refine_diff_density_max 6.280
_refine_diff_density_min -1.001
_refine_diff_density_rms 0.222
_refine_ls_extinction_method none
_refine_ls_goodness_of_fit_ref 1.080
_refine_ls_hydrogen_treatment constr
_refine_ls_matrix_type full
_refine_ls_number_parameters 263
_refine_ls_number_reflns 4207
_refine_ls_number_restraints 0
_refine_ls_restrained_S_all 1.080
_refine_ls_R_factor_all 0.0409
_refine_ls_R_factor_gt 0.0335
_refine_ls_shift/su_max 0.000
_refine_ls_shift/su_mean 0.000
_refine_ls_structure_factor_coef Fsqd
_refine_ls_weighting_details
;
 w=1/[\s^2^(Fo^2^)+(0.0553P)^2^+3.2495P]
 where P=(Fo^2^+2Fc^2^)/3
;
_refine_ls_weighting_scheme calc
_refine_ls_wR_factor_gt 0.0801
_refine_ls_wR_factor_ref 0.0841
_reflns_Friedel_coverage 0.000
_reflns_number_gt 3685
_reflns_number_total 4207
_reflns_threshold_expression 'I > 2\s(I)'
_cod_data_source_file ja504554u_si_003.cif
_cod_data_source_block SOE-EL702-fin
_cod_depositor_comments 'Adding full bibliography for 4122146--4122147.cif.'
_cod_database_code 4122147
_shelx_space_group_comment
;
The symmetry employed for this shelxl refinement is uniquely defined
by the following loop, which should always be used as a source of
symmetry information in preference to the above space-group names.
They are only intended as comments.
;
_shelx_estimated_absorpt_t_min 0.173
_shelx_estimated_absorpt_t_max 0.619
_shelxl_version_number 2013-2

loop_
_space_group_symop_operation_xyz
'x, y, z'
'-x, y, -z+1/2'
'x+1/2, y+1/2, z'
'-x+1/2, y+1/2, -z+1/2'
'-x, -y, -z'
'x, -y, z-1/2'
'-x+1/2, -y+1/2, -z'
'x+1/2, -y+1/2, z-1/2'

loop_
_atom_site_label
_atom_site_type_symbol
_atom_site_fract_x
_atom_site_fract_y
_atom_site_fract_z
_atom_site_U_iso_or_equiv
_atom_site_adp_type
_atom_site_occupancy
_atom_site_site_symmetry_order
_atom_site_calc_flag
_atom_site_refinement_flags_posn
_atom_site_refinement_flags_adp
Au1 Au 0.03981(2) 0.81764(3) 0.13021(2) 0.01069(8) Uani 1 1 d . .
F1 F 0.21946(16) 1.6982(7) 0.08033(14) 0.0442(10) Uani 1 1 d . .
F2 F 0.24403(17) 1.3081(8) 0.06121(16) 0.0539(12) Uani 1 1 d . .
F3 F 0.29334(12) 1.5290(9) 0.11661(13) 0.0494(11) Uani 1 1 d . .
F4 F 0.16872(15) 0.3814(7) 0.25109(12) 0.0415(10) Uani 1 1 d . .
F5 F 0.17072(15) 0.7343(9) 0.29259(11) 0.0433(10) Uani 1 1 d . .
F6 F 0.20432(13) 0.7548(8) 0.23701(13) 0.0416(9) Uani 1 1 d . .
O1 O 0.16675(15) 1.2789(8) 0.10772(14) 0.0247(9) Uani 1 1 d . .
O2 O 0.10520(13) 0.6620(6) 0.17905(11) 0.0152(7) Uani 1 1 d . .
O3 O 0.08350(14) 0.8994(9) 0.23414(12) 0.0271(9) Uani 1 1 d . .
N2 N -0.01420(14) 0.5550(8) 0.14894(12) 0.0115(8) Uani 1 1 d . .
C1 C 0.08502(17) 1.0925(10) 0.10715(15) 0.0119(9) Uani 1 1 d . .
H1A H 0.0816 1.0525 0.0750 0.014 Uiso 1 1 calc R U
H1B H 0.0711 1.2810 0.1090 0.014 Uiso 1 1 calc R U
C2 C 0.14206(19) 1.0911(12) 0.13185(17) 0.0198(11) Uani 1 1 d . .
H3 H 0.1472 1.1536 0.1634 0.024 Uiso 1 1 calc R U
H4 H 0.1568 0.9027 0.1321 0.024 Uiso 1 1 calc R U
C3 C 0.2193(2) 1.3219(13) 0.1293(2) 0.0318(15) Uani 1 1 d . .
H2 H 0.2369 1.1427 0.1388 0.038 Uiso 1 1 calc R U
H1 H 0.2228 1.4383 0.1564 0.038 Uiso 1 1 calc R U
C4 C 0.2436(2) 1.4630(13) 0.0968(2) 0.0314(13) Uani 1 1 d . .
C5 C 0.1117(2) 0.7533(10) 0.21919(17) 0.0162(10) Uani 1 1 d . .
C6 C 0.1642(2) 0.6551(10) 0.25035(18) 0.0200(11) Uani 1 1 d . .
C7 C -0.02488(17) 0.9370(10) 0.08373(15) 0.0115(9) Uani 1 1 d . .
C8 C -0.07033(19) 0.7991(9) 0.08806(16) 0.0137(10) Uani 1 1 d . .
C9 C -0.11793(19) 0.8640(10) 0.05805(17) 0.0164(10) Uani 1 1 d . .
H12 H -0.1487 0.7721 0.0605 0.020 Uiso 1 1 calc R U
C10 C -0.12130(19) 1.0613(11) 0.02446(16) 0.0186(10) Uani 1 1 d . .
H11 H -0.1543 1.1049 0.0046 0.022 Uiso 1 1 calc R U
C11 C -0.0769(2) 1.1943(10) 0.01985(17) 0.0151(10) Uani 1 1 d . .
C12 C -0.02861(19) 1.1272(9) 0.04984(16) 0.0144(10) Uani 1 1 d . .
H7 H 0.0022 1.2154 0.0466 0.017 Uiso 1 1 calc R U
C13 C -0.0790(2) 1.4101(11) -0.01603(17) 0.0195(11) Uani 1 1 d . .
H8 H -0.1145 1.4197 -0.0360 0.029 Uiso 1 1 calc R U
H10 H -0.0546 1.3600 -0.0336 0.029 Uiso 1 1 calc R U
H9 H -0.0693 1.5907 -0.0018 0.029 Uiso 1 1 calc R U
C14 C -0.06461(18) 0.5946(10) 0.12421(15) 0.0139(9) Uani 1 1 d . .
C15 C -0.00314(19) 0.3682(9) 0.18259(16) 0.0140(10) Uani 1 1 d . .
H13 H 0.0321 0.3436 0.1995 0.017 Uiso 1 1 calc R U
C16 C -0.0415(2) 0.2125(10) 0.19313(17) 0.0164(10) Uani 1 1 d . .
H14 H -0.0329 0.0779 0.2164 0.020 Uiso 1 1 calc R U
C17 C -0.0929(2) 0.2556(11) 0.16905(18) 0.0191(11) Uani 1 1 d . .
H16 H -0.1201 0.1536 0.1763 0.023 Uiso 1 1 calc R U
C18 C -0.10460(18) 0.4469(11) 0.13446(16) 0.0173(10) Uani 1 1 d . .
H15 H -0.1398 0.4767 0.1178 0.021 Uiso 1 1 calc R U

loop_
_atom_site_aniso_label
_atom_site_aniso_U_11
_atom_site_aniso_U_22
_atom_site_aniso_U_33
_atom_site_aniso_U_23
_atom_site_aniso_U_13
_atom_site_aniso_U_12
Au1 0.01063(11) 0.01117(11) 0.01023(12) -0.00039(7) 0.00269(7) 0.00003(7)
F1 0.039(2) 0.039(2) 0.056(3) 0.0194(19) 0.016(2) 0.0017(17)
F2 0.052(3) 0.058(3) 0.063(3) -0.012(2) 0.035(2) -0.012(2)
F3 0.0153(17) 0.069(3) 0.061(2) 0.018(2) 0.0039(16) -0.0145(18)
F4 0.045(2) 0.0205(17) 0.044(2) 0.0040(16) -0.0132(18) 0.0088(16)
F5 0.039(2) 0.067(2) 0.0160(18) -0.0087(17) -0.0064(16) 0.0145(19)
F6 0.0143(17) 0.061(2) 0.045(2) 0.015(2) 0.0017(16) -0.0016(16)
O1 0.0157(19) 0.031(2) 0.025(2) 0.0093(17) 0.0024(16) -0.0071(16)
O2 0.0150(17) 0.0151(17) 0.0144(18) 0.0000(13) 0.0020(14) 0.0026(13)
O3 0.0215(19) 0.035(2) 0.023(2) -0.0090(18) 0.0024(16) 0.0136(18)
N2 0.0139(19) 0.0139(19) 0.0074(17) -0.0011(16) 0.0038(15) -0.0001(17)
C1 0.010(2) 0.013(2) 0.011(2) 0.0001(19) 0.0014(18) -0.0024(19)
C2 0.014(2) 0.023(3) 0.022(3) 0.004(2) 0.005(2) -0.001(2)
C3 0.012(3) 0.040(4) 0.040(4) 0.010(3) 0.000(3) -0.008(2)
C4 0.020(3) 0.036(3) 0.037(3) 0.011(3) 0.006(2) -0.003(3)
C5 0.016(2) 0.015(2) 0.016(3) -0.002(2) 0.001(2) -0.002(2)
C6 0.019(3) 0.020(3) 0.017(3) -0.004(2) -0.001(2) -0.002(2)
C7 0.010(2) 0.012(2) 0.012(2) -0.0028(19) 0.0011(17) -0.0005(19)
C8 0.016(2) 0.015(2) 0.011(2) -0.0022(19) 0.005(2) 0.0011(19)
C9 0.012(2) 0.018(2) 0.020(3) -0.002(2) 0.006(2) -0.0029(19)
C10 0.018(2) 0.021(2) 0.013(2) 0.003(2) -0.0023(19) 0.003(2)
C11 0.020(3) 0.014(2) 0.012(2) -0.0019(19) 0.006(2) 0.000(2)
C12 0.015(2) 0.013(2) 0.017(2) -0.0014(19) 0.007(2) 0.0000(19)
C13 0.024(3) 0.017(2) 0.015(2) 0.004(2) 0.000(2) -0.002(2)
C14 0.018(2) 0.013(2) 0.012(2) 0.000(2) 0.0054(19) 0.002(2)
C15 0.016(2) 0.012(2) 0.013(2) -0.0008(18) 0.002(2) 0.0021(19)
C16 0.023(3) 0.015(2) 0.011(2) 0.0014(19) 0.005(2) -0.003(2)
C17 0.020(3) 0.016(2) 0.021(3) -0.001(2) 0.006(2) -0.005(2)
C18 0.013(2) 0.021(2) 0.019(2) -0.004(2) 0.0045(19) -0.003(2)

loop_
_atom_type_symbol
_atom_type_description
_atom_type_scat_dispersion_real
_atom_type_scat_dispersion_imag
_atom_type_scat_source
C C 0.0033 0.0016 'International Tables Vol C Tables 4.2.6.8 and 6.1.1.4'
H H 0.0000 0.0000 'International Tables Vol C Tables 4.2.6.8 and 6.1.1.4'
N N 0.0061 0.0033 'International Tables Vol C Tables 4.2.6.8 and 6.1.1.4'
O O 0.0106 0.0060 'International Tables Vol C Tables 4.2.6.8 and 6.1.1.4'
F F 0.0171 0.0103 'International Tables Vol C Tables 4.2.6.8 and 6.1.1.4'
Au Au -2.0133 8.8022 'International Tables Vol C Tables 4.2.6.8 and 6.1.1.4'
Cl Cl 0.1484 0.1585 'International Tables Vol C Tables 4.2.6.8 and 6.1.1.4'

loop_
_geom_angle_atom_site_label_1
_geom_angle_atom_site_label_2
_geom_angle_atom_site_label_3
_geom_angle
C7 Au1 C1 92.09(18)
C7 Au1 N2 81.48(17)
C1 Au1 N2 173.52(16)
C7 Au1 O2 175.61(16)
C1 Au1 O2 91.77(16)
N2 Au1 O2 94.68(14)
C3 O1 C2 112.7(4)
C5 O2 Au1 116.1(3)
C15 N2 C14 120.2(4)
C15 N2 Au1 126.1(3)
C14 N2 Au1 113.6(3)
C2 C1 Au1 115.3(3)
C2 C1 H1A 108.4
Au1 C1 H1A 108.4
C2 C1 H1B 108.4
Au1 C1 H1B 108.4
H1A C1 H1B 107.5
O1 C2 C1 105.8(4)
O1 C2 H3 110.6
C1 C2 H3 110.6
O1 C2 H4 110.6
C1 C2 H4 110.6
H3 C2 H4 108.7
O1 C3 C4 107.9(5)
O1 C3 H2 110.1
C4 C3 H2 110.1
O1 C3 H1 110.1
C4 C3 H1 110.1
H2 C3 H1 108.4
F2 C4 F3 106.6(5)
F2 C4 F1 105.9(5)
F3 C4 F1 106.6(5)
F2 C4 C3 113.3(5)
F3 C4 C3 110.8(5)
F1 C4 C3 113.2(5)
O3 C5 O2 129.2(5)
O3 C5 C6 119.6(5)
O2 C5 C6 111.2(4)
F5 C6 F4 106.5(4)
F5 C6 F6 107.1(4)
F4 C6 F6 106.9(5)
F5 C6 C5 112.5(4)
F4 C6 C5 112.3(4)
F6 C6 C5 111.3(4)
C12 C7 C8 119.7(4)
C12 C7 Au1 127.5(3)
C8 C7 Au1 112.8(3)
C9 C8 C7 118.7(4)
C9 C8 C14 123.3(4)
C7 C8 C14 118.0(4)
C8 C9 C10 121.1(5)
C8 C9 H12 119.5
C10 C9 H12 119.5
C11 C10 C9 120.4(5)
C11 C10 H11 119.8
C9 C10 H11 119.8
C10 C11 C12 118.7(4)
C10 C11 C13 122.0(5)
C12 C11 C13 119.3(4)
C7 C12 C11 121.5(4)
C7 C12 H7 119.3
C11 C12 H7 119.3
C11 C13 H8 109.5
C11 C13 H10 109.5
H8 C13 H10 109.5
C11 C13 H9 109.5
H8 C13 H9 109.5
H10 C13 H9 109.5
N2 C14 C18 119.9(4)
N2 C14 C8 113.9(4)
C18 C14 C8 126.1(4)
N2 C15 C16 121.7(5)
N2 C15 H13 119.1
C16 C15 H13 119.1
C15 C16 C17 118.6(5)
C15 C16 H14 120.7
C17 C16 H14 120.7
C18 C17 C16 120.0(5)
C18 C17 H16 120.0
C16 C17 H16 120.0
C17 C18 C14 119.5(5)
C17 C18 H15 120.3
C14 C18 H15 120.3

loop_
_geom_bond_atom_site_label_1
_geom_bond_atom_site_label_2
_geom_bond_distance
Au1 C7 2.006(4)
Au1 C1 2.040(4)
Au1 N2 2.107(4)
Au1 O2 2.110(3)
F1 C4 1.337(7)
F2 C4 1.329(7)
F3 C4 1.338(6)
F4 C6 1.327(6)
F5 C6 1.322(6)
F6 C6 1.329(6)
O1 C3 1.392(7)
O1 C2 1.437(6)
O2 C5 1.279(6)
O3 C5 1.206(6)
N2 C15 1.346(6)
N2 C14 1.366(6)
C1 C2 1.503(6)
C1 H1A 0.9900
C1 H1B 0.9900
C2 H3 0.9900
C2 H4 0.9900
C3 C4 1.490(8)
C3 H2 0.9900
C3 H1 0.9900
C5 C6 1.543(7)
C7 C12 1.374(7)
C7 C8 1.416(7)
C8 C9 1.389(7)
C8 C14 1.466(7)
C9 C10 1.392(7)
C9 H12 0.9500
C10 C11 1.382(7)
C10 H11 0.9500
C11 C12 1.405(7)
C11 C13 1.509(7)
C12 H7 0.9500
C13 H8 0.9800
C13 H10 0.9800
C13 H9 0.9800
C14 C18 1.384(7)
C15 C16 1.373(7)
C15 H13 0.9500
C16 C17 1.386(7)
C16 H14 0.9500
C17 C18 1.381(8)
C17 H16 0.9500
C18 H15 0.9500

loop_
_geom_torsion_atom_site_label_1
_geom_torsion_atom_site_label_2
_geom_torsion_atom_site_label_3
_geom_torsion_atom_site_label_4
_geom_torsion
C3 O1 C2 C1 173.9(5)
Au1 C1 C2 O1 174.9(3)
C2 O1 C3 C4 166.9(5)
O1 C3 C4 F2 -64.9(7)
O1 C3 C4 F3 175.3(5)
O1 C3 C4 F1 55.6(7)
Au1 O2 C5 O3 6.7(7)
Au1 O2 C5 C6 -172.6(3)
O3 C5 C6 F5 4.0(7)
O2 C5 C6 F5 -176.6(4)
O3 C5 C6 F4 124.1(6)
O2 C5 C6 F4 -56.5(6)
O3 C5 C6 F6 -116.1(6)
O2 C5 C6 F6 63.3(6)
C12 C7 C8 C9 -1.0(7)
Au1 C7 C8 C9 179.7(4)
C12 C7 C8 C14 179.1(4)
Au1 C7 C8 C14 -0.3(5)
C7 C8 C9 C10 -0.4(7)
C14 C8 C9 C10 179.6(5)
C8 C9 C10 C11 1.0(8)
C9 C10 C11 C12 -0.3(7)
C9 C10 C11 C13 -179.8(5)
C8 C7 C12 C11 1.7(7)
Au1 C7 C12 C11 -179.0(4)
C10 C11 C12 C7 -1.0(7)
C13 C11 C12 C7 178.4(5)
C15 N2 C14 C18 1.5(7)
Au1 N2 C14 C18 -176.5(4)
C15 N2 C14 C8 -178.5(4)
Au1 N2 C14 C8 3.5(5)
C9 C8 C14 N2 177.9(4)
C7 C8 C14 N2 -2.2(6)
C9 C8 C14 C18 -2.2(8)
C7 C8 C14 C18 177.8(5)
C14 N2 C15 C16 0.1(7)
Au1 N2 C15 C16 177.9(3)
N2 C15 C16 C17 -1.7(7)
C15 C16 C17 C18 1.7(8)
C16 C17 C18 C14 -0.1(8)
N2 C14 C18 C17 -1.5(7)
C8 C14 C18 C17 178.5(5)
